data_1503376
loop_
_publ_author_name
'Gonz\'alez, Ana Z'
'Toste, F. Dean'

_publ_section_title
;
 Gold(I)-catalyzed enantioselective [4 + 2]-cycloaddition of
 allene-dienes.
;
_journal_issue 1
_journal_name_full 'Organic letters'
_journal_page_first 200
_journal_page_last 203
_journal_paper_doi 10.1021/ol902622b
_journal_volume 12
_journal_year 2010
_chemical_formula_moiety 'C22 H18 Au Cl N O2 P '
_chemical_formula_sum 'C22 H18 Au Cl N O2 P'
_chemical_formula_weight 591.78
_space_group_IT_number 4
_symmetry_cell_setting monoclinic
_symmetry_Int_Tables_number 4
_symmetry_space_group_name_Hall 'P 2yb'
_symmetry_space_group_name_H-M 'P 1 21 1'
_audit_creation_date 'Tue Mar 30 16:23:07 2004'
_audit_creation_method 'by teXsan'
_cell_angle_alpha 90
_cell_angle_beta 98.337(3)
_cell_angle_gamma 90
_cell_formula_units_Z 2
_cell_length_a 7.3489(9)
_cell_length_b 15.339(2)
_cell_length_c 9.154(1)
_cell_measurement_reflns_used 6039
_cell_measurement_temperature 163.2
_cell_measurement_theta_max 18.5
_cell_measurement_theta_min 2.0
_cell_volume 1021.0(2)
_computing_cell_refinement 'Bruker-AXS SAINT v6.40'
_computing_data_collection 'Bruker-AXS SMART v5.631'
_computing_data_reduction 'Bruker-AXS SAINT v6.40'
_computing_publication_material teXsan
_computing_structure_refinement teXsan
_computing_structure_solution SIR97
_diffrn_measured_fraction_theta_full 1.6152
_diffrn_measured_fraction_theta_max 1.6152
_diffrn_measurement_device_type APEX
_diffrn_radiation_type 'Mo K\a'
_diffrn_radiation_wavelength 0.7107
_diffrn_reflns_av_R_equivalents 0.032
_diffrn_reflns_limit_h_max 9
_diffrn_reflns_limit_h_min 0
_diffrn_reflns_limit_k_max 17
_diffrn_reflns_limit_k_min -19
_diffrn_reflns_limit_l_max 11
_diffrn_reflns_limit_l_min -11
_diffrn_reflns_number 3543
_diffrn_reflns_theta_full 26.42
_diffrn_reflns_theta_max 26.42
_exptl_absorpt_coefficient_mu 7.456
_exptl_absorpt_correction_T_max 0.928
_exptl_absorpt_correction_T_min 0.798
_exptl_absorpt_correction_type empirical
_exptl_absorpt_process_details 'Blessing, 1995'
_exptl_crystal_colour colorless
_exptl_crystal_density_diffrn 1.925
_exptl_crystal_density_method 'not measured'
_exptl_crystal_description tabular
_exptl_crystal_F_000 568.00
_exptl_crystal_size_max 0.070
_exptl_crystal_size_mid 0.040
_exptl_crystal_size_min 0.010
_refine_diff_density_max 1.78
_refine_diff_density_min -0.70
_refine_ls_extinction_method none
_refine_ls_goodness_of_fit_ref 1.136
_refine_ls_hydrogen_treatment noref
_refine_ls_number_parameters 252
_refine_ls_number_reflns 2667
_refine_ls_R_factor_gt 0.0364
_refine_ls_shift/su_max 0.0012
_refine_ls_structure_factor_coef F
_refine_ls_weighting_details 'w = 1/[\s^2^(Fo) + 0.00022|Fo|^2^]'
_refine_ls_weighting_scheme calc
_refine_ls_wR_factor_ref 0.0354
_reflns_number_gt 2667
_reflns_number_total 3534
_reflns_threshold_expression F^2^>3.0\s(F^2^)
_cod_data_source_file ol902622b_si_004.cif
_cod_data_source_block Britts_Phosphoramidite
_cod_original_sg_symbol_H-M 'P 21       '
_cod_original_formula_sum 'C22 H18 Au Cl N O2 P '
_cod_database_code 1503376

loop_
_symmetry_equiv_pos_as_xyz
x,y,z
-x,1/2+y,-z

loop_
_atom_site_label
_atom_site_type_symbol
_atom_site_fract_x
_atom_site_fract_y
_atom_site_fract_z
_atom_site_U_iso_or_equiv
_atom_site_adp_type
_atom_site_occupancy
_atom_site_calc_flag
Au1 Au 0.67071(5) 0.4146 0.90399(4) 0.02792(9) Uani 1.00 d
Cl1 Cl 0.8574(4) 0.4458(2) 1.1178(4) 0.0445(10) Uani 1.00 d
P1 P 0.4953(4) 0.3798(2) 0.6964(3) 0.0250(8) Uani 1.00 d
O1 O 0.4768(9) 0.2774(4) 0.6596(7) 0.023(2) Uani 1.00 d
O2 O 0.5968(7) 0.414(1) 0.5610(6) 0.028(2) Uani 1.00 d
N1 N 0.2805(9) 0.408(1) 0.6790(8) 0.026(2) Uani 1.00 d
C1 C 0.631(1) 0.2344(7) 0.624(1) 0.021(3) Uani 1.00 d
C2 C 0.728(1) 0.1816(7) 0.734(1) 0.026(3) Uani 1.00 d
C3 C 0.877(2) 0.136(1) 0.702(2) 0.031(4) Uani 1.00 d
C4 C 0.943(1) 0.1451(7) 0.568(1) 0.026(3) Uani 1.00 d
C5 C 1.103(2) 0.104(1) 0.535(2) 0.032(5) Uani 1.00 d
C6 C 1.166(2) 0.1168(7) 0.408(2) 0.035(3) Uani 1.00 d
C7 C 1.078(2) 0.174(1) 0.298(2) 0.023(4) Uani 1.00 d
C8 C 0.921(1) 0.2157(7) 0.324(1) 0.026(3) Uani 1.00 d
C9 C 0.846(2) 0.2015(9) 0.457(1) 0.018(4) Uani 1.00 d
C10 C 0.680(1) 0.2436(7) 0.489(1) 0.022(3) Uani 1.00 d
C11 C 0.570(1) 0.3015(7) 0.379(1) 0.023(3) Uani 1.00 d
C12 C 0.485(1) 0.2725(7) 0.233(1) 0.024(3) Uani 1.00 d
C13 C 0.505(1) 0.1863(8) 0.184(1) 0.024(3) Uani 1.00 d
C14 C 0.420(1) 0.1600(7) 0.051(1) 0.024(3) Uani 1.00 d
C15 C 0.303(2) 0.2180(8) -0.042(1) 0.032(3) Uani 1.00 d
C16 C 0.278(1) 0.2985(8) 0.004(1) 0.035(4) Uani 1.00 d
C17 C 0.370(1) 0.3314(8) 0.141(1) 0.031(4) Uani 1.00 d
C18 C 0.343(1) 0.417(2) 0.191(1) 0.032(3) Uani 1.00 d
C19 C 0.422(2) 0.4436(7) 0.326(1) 0.036(4) Uani 1.00 d
C20 C 0.529(1) 0.3848(7) 0.418(1) 0.026(3) Uani 1.00 d
C21 C 0.134(2) 0.3678(8) 0.573(1) 0.036(4) Uani 1.00 d
C22 C 0.222(1) 0.4833(7) 0.756(1) 0.031(3) Uani 1.00 d
H1 H 0.6899 0.1774 0.8285 0.0316 Uiso 1.00 calc
H2 H 0.9384 0.0974 0.7742 0.0373 Uiso 1.00 calc
H3 H 1.1679 0.0658 0.6065 0.0387 Uiso 1.00 calc
H4 H 1.2742 0.0868 0.3901 0.0423 Uiso 1.00 calc
H5 H 1.1264 0.1829 0.2090 0.0272 Uiso 1.00 calc
H6 H 0.8612 0.2546 0.2516 0.0317 Uiso 1.00 calc
H7 H 0.5800 0.1463 0.2450 0.0290 Uiso 1.00 calc
H8 H 0.4383 0.1022 0.0186 0.0292 Uiso 1.00 calc
H9 H 0.2444 0.1990 -0.1360 0.0383 Uiso 1.00 calc
H10 H 0.1959 0.3357 -0.0571 0.0415 Uiso 1.00 calc
H11 H 0.2679 0.4558 0.1291 0.0387 Uiso 1.00 calc
H12 H 0.4048 0.5016 0.3574 0.0437 Uiso 1.00 calc
H13 H 0.0375 0.3483 0.6235 0.0426 Uiso 1.00 calc
H14 H 0.0870 0.4095 0.5002 0.0426 Uiso 1.00 calc
H15 H 0.1829 0.3196 0.5261 0.0426 Uiso 1.00 calc
H16 H 0.3233 0.5052 0.8221 0.0371 Uiso 1.00 calc
H17 H 0.1791 0.5273 0.6861 0.0371 Uiso 1.00 calc
H18 H 0.1262 0.4669 0.8092 0.0371 Uiso 1.00 calc

loop_
_atom_site_aniso_label
_atom_site_aniso_U_11
_atom_site_aniso_U_22
_atom_site_aniso_U_33
_atom_site_aniso_U_12
_atom_site_aniso_U_13
_atom_site_aniso_U_23
Au1 0.0211(2) 0.0273(2) 0.0342(2) -0.0005(5) 0.0003(1) -0.0089(5)
Cl1 0.032(2) 0.049(2) 0.048(2) -0.007(1) -0.010(2) -0.008(2)
P1 0.024(2) 0.022(2) 0.029(2) -0.001(1) 0.003(1) -0.004(1)
O1 0.025(4) 0.020(4) 0.026(4) 0.003(3) 0.007(3) -0.005(3)
O2 0.029(3) 0.022(3) 0.033(3) 0.003(7) 0.008(3) -0.005(7)
N1 0.021(4) 0.030(5) 0.029(4) -0.000(7) 0.006(3) -0.010(8)
C1 0.020(5) 0.019(6) 0.022(6) 0.001(4) -0.002(5) -0.001(5)
C2 0.025(6) 0.024(7) 0.029(7) -0.004(5) -0.001(5) -0.006(5)
C3 0.028(9) 0.021(8) 0.041(9) -0.015(6) -0.007(7) -0.002(6)
C4 0.020(6) 0.026(7) 0.029(7) -0.009(5) -0.005(5) 0.000(5)
C5 0.021(8) 0.024(9) 0.05(1) -0.003(6) 0.007(7) 0.000(7)
C6 0.024(6) 0.028(7) 0.053(8) 0.002(6) 0.005(5) -0.016(8)
C7 0.005(6) 0.032(9) 0.031(9) -0.004(6) -0.000(6) 0.003(6)
C8 0.026(6) 0.023(6) 0.027(7) -0.006(5) -0.008(5) 0.011(5)
C9 0.018(7) 0.022(8) 0.013(7) -0.007(5) -0.004(5) -0.005(5)
C10 0.016(5) 0.018(6) 0.028(6) 0.002(4) -0.007(4) -0.000(5)
C11 0.026(6) 0.022(6) 0.023(6) -0.005(5) 0.005(5) -0.004(5)
C12 0.019(5) 0.026(6) 0.030(7) -0.002(5) 0.011(5) 0.015(5)
C13 0.013(5) 0.039(7) 0.022(7) 0.012(5) 0.010(5) 0.006(5)
C14 0.021(6) 0.025(7) 0.030(7) -0.001(5) 0.014(5) -0.001(5)
C15 0.031(7) 0.041(8) 0.021(6) -0.022(6) -0.005(5) -0.006(5)
C16 0.022(6) 0.044(8) 0.035(8) -0.002(5) -0.001(5) 0.010(6)
C17 0.016(6) 0.043(8) 0.034(7) 0.000(5) 0.008(5) 0.014(6)
C18 0.027(5) 0.034(7) 0.036(6) 0.02(1) 0.007(4) 0.00(1)
C19 0.042(7) 0.018(6) 0.052(8) 0.002(5) 0.017(7) 0.010(5)
C20 0.023(6) 0.039(9) 0.018(6) -0.004(5) 0.009(5) -0.005(5)
C21 0.030(7) 0.038(7) 0.037(7) -0.004(5) 0.004(6) -0.012(6)
C22 0.030(6) 0.026(7) 0.034(7) 0.003(5) -0.006(5) 0.002(5)

loop_
_atom_type_symbol
_atom_type_description
_atom_type_scat_dispersion_real
_atom_type_scat_dispersion_imag
_atom_type_scat_source
Au Au -2.013 8.802
;International Tables for Crystallography
(1992, Vol. C, Tables 4.2.6.8 and 6.1.1.1)
;
Cl Cl 0.148 0.159
;International Tables for Crystallography
(1992, Vol. C, Tables 4.2.6.8 and 6.1.1.1)
;
P P 0.102 0.094
;International Tables for Crystallography
(1992, Vol. C, Tables 4.2.6.8 and 6.1.1.1)
;
O O 0.011 0.006
;International Tables for Crystallography
(1992, Vol. C, Tables 4.2.6.8 and 6.1.1.1)
;
N N 0.006 0.003
;International Tables for Crystallography
(1992, Vol. C, Tables 4.2.6.8 and 6.1.1.1)
;
C C 0.003 0.002
;International Tables for Crystallography
(1992, Vol. C, Tables 4.2.6.8 and 6.1.1.1)
;
H H 0.000 0.000
;International Tables for Crystallography
(1992, Vol. C, Table 6.1.1.2)
;

loop_
_geom_angle_atom_site_label_1
_geom_angle_atom_site_label_2
_geom_angle_atom_site_label_3
_geom_angle
_geom_angle_publ_flag
CL1 AU1 P1 177.9(1) ?
AU1 P1 O1 116.0(3) ?
AU1 P1 O2 107.8(3) ?
AU1 P1 N1 117.3(4) ?
O1 P1 O2 100.8(6) ?
O1 P1 N1 101.0(7) ?
O2 P1 N1 112.8(5) ?
P1 O1 C1 117.7(6) ?
P1 O2 C20 118.1(8) ?
P1 N1 C21 123(1) ?
P1 N1 C22 121.2(8) ?
C21 N1 C22 114.5(9) ?
O1 C1 C2 117.0(9) ?
O1 C1 C10 120.1(9) ?
C2 C1 C10 122.9(10) ?
C1 C2 C3 118(1) ?
C2 C3 C4 121(1) ?
C3 C4 C5 123(1) ?
C3 C4 C9 118(1) ?
C5 C4 C9 118(1) ?
C4 C5 C6 121(1) ?
C5 C6 C7 121(1) ?
C6 C7 C8 118(1) ?
C7 C8 C9 120(1) ?
C4 C9 C8 118(1) ?
C4 C9 C10 118(1) ?
C8 C9 C10 122(1) ?
C1 C10 C9 118.9(10) ?
C1 C10 C11 119.4(9) ?
C9 C10 C11 121.5(10) ?
C10 C11 C12 123.6(9) ?
C10 C11 C20 119.8(9) ?
C12 C11 C20 116.3(10) ?
C11 C12 C13 122.0(10) ?
C11 C12 C17 119(1) ?
C13 C12 C17 118(1) ?
C12 C13 C14 121(1) ?
C13 C14 C15 120(1) ?
C14 C15 C16 119(1) ?
C15 C16 C17 122(1) ?
C12 C17 C16 117(1) ?
C12 C17 C18 119(1) ?
C16 C17 C18 123.1(10) ?
C17 C18 C19 121(1) ?
C18 C19 C20 118(1) ?
O2 C20 C11 118(1) ?
O2 C20 C19 116(1) ?
C11 C20 C19 124.6(10) ?
C1 C2 H1 120.540 no
C3 C2 H1 120.530 no
C2 C3 H2 119.010 no
C4 C3 H2 119.004 no
C4 C5 H3 119.104 no
C6 C5 H3 119.106 no
C5 C6 H4 119.057 no
C7 C6 H4 119.051 no
C6 C7 H5 120.582 no
C8 C7 H5 120.590 no
C7 C8 H6 119.576 no
C9 C8 H6 119.566 no
C12 C13 H7 119.476 no
C14 C13 H7 119.478 no
C13 C14 H8 119.619 no
C15 C14 H8 119.624 no
C14 C15 H9 120.299 no
C16 C15 H9 120.298 no
C15 C16 H10 118.723 no
C17 C16 H10 118.723 no
C17 C18 H11 119.199 no
C19 C18 H11 119.213 no
C18 C19 H12 120.541 no
C20 C19 H12 120.545 no
N1 C21 H13 109.469 no
N1 C21 H14 109.474 no
N1 C21 H15 109.469 no
H13 C21 H14 109.472 no
H13 C21 H15 109.471 no
H14 C21 H15 109.473 no
N1 C22 H16 109.469 no
N1 C22 H17 109.470 no
N1 C22 H18 109.470 no
H16 C22 H17 109.472 no
H16 C22 H18 109.473 no
H17 C22 H18 109.474 no

loop_
_geom_bond_atom_site_label_1
_geom_bond_atom_site_label_2
_geom_bond_distance
_geom_bond_publ_flag
AU1 CL1 2.272(3) yes
AU1 P1 2.202(3) yes
P1 O1 1.608(7) yes
P1 O2 1.622(8) yes
P1 N1 1.623(9) yes
O1 C1 1.39(1) yes
O2 C20 1.40(1) yes
N1 C21 1.48(1) yes
N1 C22 1.45(2) yes
C1 C2 1.40(1) yes
C1 C10 1.35(1) yes
C2 C3 1.37(2) yes
C3 C4 1.39(2) yes
C4 C5 1.40(2) yes
C4 C9 1.44(2) yes
C5 C6 1.33(2) yes
C6 C7 1.42(2) yes
C7 C8 1.37(2) yes
C8 C9 1.43(2) yes
C9 C10 1.45(2) yes
C10 C11 1.49(1) yes
C11 C12 1.46(1) yes
C11 C20 1.37(1) yes
C12 C13 1.41(2) yes
C12 C17 1.43(1) yes
C13 C14 1.35(2) yes
C14 C15 1.43(2) yes
C15 C16 1.33(2) yes
C16 C17 1.43(2) yes
C17 C18 1.41(3) yes
C18 C19 1.35(2) yes
C19 C20 1.40(1) yes
C2 H1 0.950 no
C3 H2 0.950 no
C5 H3 0.950 no
C6 H4 0.950 no
C7 H5 0.950 no
C8 H6 0.950 no
C13 H7 0.950 no
C14 H8 0.950 no
C15 H9 0.950 no
C16 H10 0.950 no
C18 H11 0.950 no
C19 H12 0.950 no
C21 H13 0.950 no
C21 H14 0.950 no
C21 H15 0.950 no
C22 H16 0.950 no
C22 H17 0.950 no
C22 H18 0.950 no

loop_
_geom_contact_atom_site_label_1
_geom_contact_atom_site_label_2
_geom_contact_distance
_geom_contact_site_symmetry_2
AU1 C17 3.55(1) 1_556
CL1 C18 3.564(9) 1_656
O1 C15 3.30(1) 1_556
O2 C6 3.56(2) 2_756
N1 C16 3.42(2) 1_556
C7 C13 3.46(2) 1_655
C7 C12 3.48(2) 1_655
C8 C21 3.47(2) 1_655
C9 C21 3.38(2) 1_655

loop_
_geom_torsion_atom_site_label_1
_geom_torsion_atom_site_label_2
_geom_torsion_atom_site_label_3
_geom_torsion_atom_site_label_4
_geom_torsion
_geom_torsion_site_symmetry_1
_geom_torsion_site_symmetry_2
_geom_torsion_site_symmetry_3
_geom_torsion_site_symmetry_4
_geom_torsion_publ_flag
AU1 P1 O1 C1 -69.2(7) 1_555 1_555 1_555 1_555 yes
AU1 P1 O2 C20 168.2(8) 1_555 1_555 1_555 1_555 yes
AU1 P1 N1 C21 -160.0(9) 1_555 1_555 1_555 1_555 yes
AU1 P1 N1 C22 27(1) 1_555 1_555 1_555 1_555 yes
CL1 AU1 P1 O1 24(3) 1_555 1_555 1_555 1_555 yes
CL1 AU1 P1 O2 -87(3) 1_555 1_555 1_555 1_555 yes
CL1 AU1 P1 N1 144(3) 1_555 1_555 1_555 1_555 yes
P1 O1 C1 C2 103.6(9) 1_555 1_555 1_555 1_555 yes
P1 O1 C1 C10 -77(1) 1_555 1_555 1_555 1_555 yes
P1 O2 C20 C11 -76(1) 1_555 1_555 1_555 1_555 yes
P1 O2 C20 C19 102(1) 1_555 1_555 1_555 1_555 yes
O1 P1 O2 C20 46.2(10) 1_555 1_555 1_555 1_555 yes
O1 P1 N1 C21 -32(1) 1_555 1_555 1_555 1_555 yes
O1 P1 N1 C22 154.8(10) 1_555 1_555 1_555 1_555 yes
O1 C1 C2 C3 178.2(10) 1_555 1_555 1_555 1_555 yes
O1 C1 C10 C9 177.0(9) 1_555 1_555 1_555 1_555 yes
O1 C1 C10 C11 1(1) 1_555 1_555 1_555 1_555 yes
O2 P1 O1 C1 46.9(7) 1_555 1_555 1_555 1_555 yes
O2 P1 N1 C21 73(1) 1_555 1_555 1_555 1_555 yes
O2 P1 N1 C22 -98(1) 1_555 1_555 1_555 1_555 yes
O2 C20 C11 C10 1(1) 1_555 1_555 1_555 1_555 yes
O2 C20 C11 C12 175.6(8) 1_555 1_555 1_555 1_555 yes
O2 C20 C19 C18 -175.3(9) 1_555 1_555 1_555 1_555 yes
N1 P1 O1 C1 162.9(7) 1_555 1_555 1_555 1_555 yes
N1 P1 O2 C20 -60(1) 1_555 1_555 1_555 1_555 yes
C1 C2 C3 C4 4(1) 1_555 1_555 1_555 1_555 yes
C1 C10 C9 C4 5(1) 1_555 1_555 1_555 1_555 yes
C1 C10 C9 C8 -172(1) 1_555 1_555 1_555 1_555 yes
C1 C10 C11 C12 -123(1) 1_555 1_555 1_555 1_555 yes
C1 C10 C11 C20 49(1) 1_555 1_555 1_555 1_555 yes
C2 C1 C10 C9 -3(1) 1_555 1_555 1_555 1_555 yes
C2 C1 C10 C11 -179.6(10) 1_555 1_555 1_555 1_555 yes
C2 C3 C4 C5 175(1) 1_555 1_555 1_555 1_555 yes
C2 C3 C4 C9 -2(1) 1_555 1_555 1_555 1_555 yes
C3 C2 C1 C10 0(1) 1_555 1_555 1_555 1_555 yes
C3 C4 C5 C6 -177(1) 1_555 1_555 1_555 1_555 yes
C3 C4 C9 C8 175(1) 1_555 1_555 1_555 1_555 yes
C3 C4 C9 C10 -2(1) 1_555 1_555 1_555 1_555 yes
C4 C5 C6 C7 1(2) 1_555 1_555 1_555 1_555 yes
C4 C9 C8 C7 2(1) 1_555 1_555 1_555 1_555 yes
C4 C9 C10 C11 -178.8(10) 1_555 1_555 1_555 1_555 yes
C5 C4 C9 C8 -2(1) 1_555 1_555 1_555 1_555 yes
C5 C4 C9 C10 179(1) 1_555 1_555 1_555 1_555 yes
C5 C6 C7 C8 -1(2) 1_555 1_555 1_555 1_555 yes
C6 C5 C4 C9 0(1) 1_555 1_555 1_555 1_555 yes
C6 C7 C8 C9 0(1) 1_555 1_555 1_555 1_555 yes
C7 C8 C9 C10 -179(1) 1_555 1_555 1_555 1_555 yes
C8 C9 C10 C11 3(1) 1_555 1_555 1_555 1_555 yes
C9 C10 C11 C12 60(1) 1_555 1_555 1_555 1_555 yes
C9 C10 C11 C20 -125(1) 1_555 1_555 1_555 1_555 yes
C10 C11 C12 C13 -1(1) 1_555 1_555 1_555 1_555 yes
C10 C11 C12 C17 174.8(10) 1_555 1_555 1_555 1_555 yes
C10 C11 C20 C19 -177.7(10) 1_555 1_555 1_555 1_555 yes
C11 C12 C13 C14 177.6(10) 1_555 1_555 1_555 1_555 yes
C11 C12 C17 C16 -175.4(9) 1_555 1_555 1_555 1_555 yes
C11 C12 C17 C18 1(1) 1_555 1_555 1_555 1_555 yes
C11 C20 C19 C18 3(1) 1_555 1_555 1_555 1_555 yes
C12 C11 C20 C19 -3(1) 1_555 1_555 1_555 1_555 yes
C12 C13 C14 C15 -1(1) 1_555 1_555 1_555 1_555 yes
C12 C17 C16 C15 -3(1) 1_555 1_555 1_555 1_555 yes
C12 C17 C18 C19 -1(1) 1_555 1_555 1_555 1_555 yes
C13 C12 C11 C20 -175.3(10) 1_555 1_555 1_555 1_555 yes
C13 C12 C17 C16 1(1) 1_555 1_555 1_555 1_555 yes
C13 C12 C17 C18 177.7(10) 1_555 1_555 1_555 1_555 yes
C13 C14 C15 C16 0(1) 1_555 1_555 1_555 1_555 yes
C14 C13 C12 C17 1(1) 1_555 1_555 1_555 1_555 yes
C14 C15 C16 C17 2(1) 1_555 1_555 1_555 1_555 yes
C15 C16 C17 C18 -179(1) 1_555 1_555 1_555 1_555 yes
C16 C17 C18 C19 175(1) 1_555 1_555 1_555 1_555 yes
C17 C12 C11 C20 1(1) 1_555 1_555 1_555 1_555 yes
C17 C18 C19 C20 -1(1) 1_555 1_555 1_555 1_555 yes
